data_7157109
loop_
_publ_author_name
'Hasegawa, Masashi'
'Kobayakawa, Kosuke'
'Nojima, Yuki'
'Mazaki, Yasuhiro'

_publ_section_title
;
 Synthesis and chiroptical properties of stereogenic cyclic dimers based
 on 2,2'-biselenophene and [2.2]paracyclophane.
;
_journal_issue 39
_journal_name_full 'Organic &amp; biomolecular chemistry'
_journal_page_first 8822
_journal_page_last 8826
_journal_paper_doi 10.1039/c9ob01907c
_journal_volume 17
_journal_year 2019
_chemical_formula_moiety 'C30 H36 Se2 Si2'
_chemical_formula_sum 'C30 H36 Se2 Si2'
_chemical_formula_weight 610.69
_chemical_name_systematic (Sp)-4
_space_group_crystal_system orthorhombic
_space_group_IT_number 19
_space_group_name_Hall 'P 2ac 2ab'
_space_group_name_H-M_alt 'P 21 21 21'
_symmetry_space_group_name_Hall 'P 2ac 2ab'
_symmetry_space_group_name_H-M 'P 21 21 21'
_atom_sites_solution_hydrogens geom
_atom_sites_solution_primary dual
_audit_creation_date 2019-07-12
_audit_creation_method
;
Olex2 1.2
(compiled May 18 2018 14:05:52 for OlexSys, GUI svn.r5506)
;
_audit_update_record
;
2019-07-12 deposited with the CCDC.    2019-09-23 downloaded from the CCDC.
;
_cell_angle_alpha 90
_cell_angle_beta 90
_cell_angle_gamma 90
_cell_formula_units_Z 4
_cell_length_a 9.4081(4)
_cell_length_b 14.8474(6)
_cell_length_c 20.8540(8)
_cell_measurement_reflns_used 4026
_cell_measurement_temperature 273
_cell_measurement_theta_max 28.689
_cell_measurement_theta_min 1.684
_cell_volume 2913.0(2)
_computing_molecular_graphics 'Olex2 (Dolomanov et al., 2009)'
_computing_publication_material 'Olex2 (Dolomanov et al., 2009)'
_computing_structure_refinement 'ShelXL (Sheldrick, 2015)'
_computing_structure_solution 'ShelXT (Sheldrick, 2015)'
_diffrn_ambient_temperature 273.15
_diffrn_measured_fraction_theta_full 1.000
_diffrn_measured_fraction_theta_max 0.951
_diffrn_measurement_device_type 'Bruker APEX-II CCD'
_diffrn_measurement_method '\w scans'
_diffrn_radiation_type MoK\a
_diffrn_radiation_wavelength 0.71073
_diffrn_reflns_av_R_equivalents 0.0205
_diffrn_reflns_av_unetI/netI 0.0464
_diffrn_reflns_Laue_measured_fraction_full 1.000
_diffrn_reflns_Laue_measured_fraction_max 0.951
_diffrn_reflns_limit_h_max 12
_diffrn_reflns_limit_h_min -9
_diffrn_reflns_limit_k_max 19
_diffrn_reflns_limit_k_min -19
_diffrn_reflns_limit_l_max 18
_diffrn_reflns_limit_l_min -28
_diffrn_reflns_number 17167
_diffrn_reflns_point_group_measured_fraction_full 0.994
_diffrn_reflns_point_group_measured_fraction_max 0.920
_diffrn_reflns_theta_full 25.242
_diffrn_reflns_theta_max 28.689
_diffrn_reflns_theta_min 1.684
_exptl_absorpt_coefficient_mu 2.637
_exptl_absorpt_correction_T_max 0.7458
_exptl_absorpt_correction_T_min 0.6163
_exptl_absorpt_correction_type multi-scan
_exptl_absorpt_process_details
;
SADABS-2012/1 (Bruker,2012) was used for absorption correction.
wR2(int) was 0.1074 before and 0.0583 after correction.
The Ratio of minimum to maximum transmission is 0.2000.
The \l/2 correction factor is 0.00150.
;
_exptl_crystal_colour 'clear light yellow'
_exptl_crystal_colour_lustre clear
_exptl_crystal_colour_modifier light
_exptl_crystal_colour_primary yellow
_exptl_crystal_density_diffrn 1.392
_exptl_crystal_description block
_exptl_crystal_F_000 1248
_exptl_crystal_size_max 0.4
_exptl_crystal_size_mid 0.25
_exptl_crystal_size_min 0.2
_refine_diff_density_max 0.208
_refine_diff_density_min -0.356
_refine_diff_density_rms 0.055
_refine_ls_abs_structure_details
;
 Flack x determined using 2518 quotients [(I+)-(I-)]/[(I+)+(I-)]
 (Parsons, Flack and Wagner, Acta Cryst. B69 (2013) 249-259).
;
_refine_ls_abs_structure_Flack 0.007(3)
_refine_ls_extinction_method none
_refine_ls_goodness_of_fit_ref 0.941
_refine_ls_hydrogen_treatment constr
_refine_ls_matrix_type full
_refine_ls_number_parameters 313
_refine_ls_number_reflns 6914
_refine_ls_number_restraints 0
_refine_ls_restrained_S_all 0.941
_refine_ls_R_factor_all 0.0257
_refine_ls_R_factor_gt 0.0215
_refine_ls_shift/su_max 0.002
_refine_ls_shift/su_mean 0.000
_refine_ls_structure_factor_coef Fsqd
_refine_ls_weighting_details 'w=1/[\s^2^(Fo^2^)] where P=(Fo^2^+2Fc^2^)/3'
_refine_ls_weighting_scheme calc
_refine_ls_wR_factor_gt 0.0460
_refine_ls_wR_factor_ref 0.0470
_reflns_Friedel_coverage 0.729
_reflns_Friedel_fraction_full 0.988
_reflns_Friedel_fraction_max 0.880
_reflns_number_gt 6311
_reflns_number_total 6914
_reflns_threshold_expression 'I > 2\s(I)'
_cod_data_source_file c9ob01907c1.cif
_cod_data_source_block koba002_a
_cod_depositor_comments 'Adding full bibliography for 7157107--7157109.cif.'
_cod_database_code 7157109
_shelx_shelxl_version_number 2017/1
_shelx_space_group_comment
;
The symmetry employed for this shelxl refinement is uniquely defined
by the following loop, which should always be used as a source of
symmetry information in preference to the above space-group names.
They are only intended as comments.
;
_shelx_estimated_absorpt_t_max 0.621
_shelx_estimated_absorpt_t_min 0.418
_olex2_refinement_description
;
1. Fixed Uiso
 At 1.2 times of:
  All C(H) groups, All C(H,H) groups
 At 1.5 times of:
  All C(H,H,H) groups
2.a Secondary CH2 refined with riding coordinates:
 C22(H22A,H22B), C23(H23A,H23B), C24(H24A,H24B), C21(H21A,H21B)
2.b Aromatic/amide H refined with riding coordinates:
 C16(H16), C6(H6), C7(H7), C13(H13), C3(H3), C12(H12), C10(H10), C19(H19),
 C18(H18), C2(H2)
2.c Idealised Me refined as rotating group:
 C28(H28A,H28B,H28C), C25(H25A,H25B,H25C), C27(H27A,H27B,H27C), C26(H26A,H26B,
 H26C), C29(H29A,H29B,H29C), C30(H30A,H30B,H30C)
;
_olex2_submission_special_instructions 'No special instructions were received'

loop_
_space_group_symop_operation_xyz
'x, y, z'
'-x+1/2, -y, z+1/2'
'-x, y+1/2, -z+1/2'
'x+1/2, -y+1/2, -z'

loop_
_atom_site_label
_atom_site_type_symbol
_atom_site_fract_x
_atom_site_fract_y
_atom_site_fract_z
_atom_site_U_iso_or_equiv
_atom_site_adp_type
_atom_site_occupancy
_atom_site_site_symmetry_order
_atom_site_calc_flag
_atom_site_refinement_flags_posn
Se2 Se 0.72513(3) 0.39099(2) 0.90617(2) 0.02354(6) Uani 1 1 d .
Se1 Se 0.74222(3) 0.34150(2) 0.72199(2) 0.02392(6) Uani 1 1 d .
Si1 Si 0.54120(8) 0.39366(5) 0.59896(3) 0.02739(16) Uani 1 1 d .
Si2 Si 0.47935(9) 0.54163(6) 0.88079(4) 0.03295(19) Uani 1 1 d .
C16 C 0.7843(3) 0.13277(16) 0.83511(11) 0.0214(5) Uani 1 1 d .
H16 H 0.719229 0.141909 0.802186 0.026 Uiso 1 1 calc R
C20 C 0.8920(3) 0.18192(18) 0.93425(11) 0.0236(6) Uani 1 1 d .
C5 C 0.6883(3) 0.27077(17) 0.88195(11) 0.0189(5) Uani 1 1 d .
C9 C 1.0052(3) 0.24784(18) 0.75894(11) 0.0214(6) Uani 1 1 d .
C6 C 0.5545(3) 0.26646(18) 0.85688(12) 0.0228(6) Uani 1 1 d .
H6 H 0.516134 0.212614 0.842078 0.027 Uiso 1 1 calc R
C4 C 0.7072(3) 0.34386(18) 0.63316(11) 0.0244(5) Uani 1 1 d .
C15 C 0.7878(2) 0.19470(16) 0.88615(10) 0.0190(5) Uani 1 1 d .
C11 C 1.0979(3) 0.27565(18) 0.86681(12) 0.0235(6) Uani 1 1 d .
C8 C 0.5434(3) 0.42340(19) 0.87742(12) 0.0238(6) Uani 1 1 d .
C22 C 0.9568(3) 0.2577(2) 0.97263(12) 0.0289(6) Uani 1 1 d .
H22A H 1.003019 0.232803 1.010234 0.035 Uiso 1 1 calc R
H22B H 0.881625 0.297464 0.987193 0.035 Uiso 1 1 calc R
C7 C 0.4771(3) 0.34836(19) 0.85454(12) 0.0258(6) Uani 1 1 d .
H7 H 0.385199 0.350757 0.838161 0.031 Uiso 1 1 calc R
C1 C 0.9119(3) 0.27812(17) 0.70626(11) 0.0221(5) Uani 1 1 d .
C13 C 1.1653(3) 0.14308(19) 0.80760(12) 0.0300(7) Uani 1 1 d .
H13 H 1.222420 0.092210 0.803987 0.036 Uiso 1 1 calc R
C14 C 1.0651(3) 0.1610(2) 0.76002(11) 0.0253(6) Uani 1 1 d .
C3 C 0.8166(3) 0.30112(19) 0.60314(12) 0.0301(6) Uani 1 1 d .
H3 H 0.818633 0.294940 0.558770 0.036 Uiso 1 1 calc R
C17 C 0.8734(3) 0.05900(18) 0.83181(12) 0.0270(6) Uani 1 1 d .
C12 C 1.1819(3) 0.19915(19) 0.86007(13) 0.0295(6) Uani 1 1 d .
H12 H 1.249650 0.185575 0.891061 0.035 Uiso 1 1 calc R
C23 C 1.0032(3) 0.0810(2) 0.72407(13) 0.0355(7) Uani 1 1 d .
H23A H 1.080308 0.046383 0.705419 0.043 Uiso 1 1 calc R
H23B H 0.944314 0.102948 0.689252 0.043 Uiso 1 1 calc R
C10 C 1.0220(3) 0.30332(18) 0.81298(11) 0.0220(5) Uani 1 1 d .
H10 H 0.981175 0.360352 0.812796 0.026 Uiso 1 1 calc R
C24 C 0.9116(3) 0.0173(2) 0.76799(14) 0.0352(7) Uani 1 1 d .
H24A H 0.824847 0.001631 0.745498 0.042 Uiso 1 1 calc R
H24B H 0.964122 -0.037896 0.775574 0.042 Uiso 1 1 calc R
C19 C 0.9568(3) 0.0977(2) 0.93732(13) 0.0305(6) Uani 1 1 d .
H19 H 1.007503 0.082196 0.973965 0.037 Uiso 1 1 calc R
C21 C 1.0700(3) 0.3149(2) 0.93260(12) 0.0306(6) Uani 1 1 d .
H21A H 1.035326 0.376059 0.927869 0.037 Uiso 1 1 calc R
H21B H 1.158628 0.317311 0.956291 0.037 Uiso 1 1 calc R
C18 C 0.9479(3) 0.0362(2) 0.88738(14) 0.0336(7) Uani 1 1 d .
H18 H 0.991349 -0.019879 0.890906 0.040 Uiso 1 1 calc R
C2 C 0.9270(3) 0.2665(2) 0.64187(12) 0.0307(7) Uani 1 1 d .
H2 H 1.005559 0.237471 0.624374 0.037 Uiso 1 1 calc R
C28 C 0.4879(4) 0.5916(2) 0.79901(14) 0.0471(9) Uani 1 1 d .
H28A H 0.585532 0.598406 0.786446 0.071 Uiso 1 1 calc GR
H28B H 0.442506 0.649519 0.799226 0.071 Uiso 1 1 calc GR
H28C H 0.440244 0.552741 0.769186 0.071 Uiso 1 1 calc GR
C25 C 0.5502(4) 0.5184(2) 0.59795(18) 0.0514(9) Uani 1 1 d .
H25A H 0.565217 0.540196 0.640751 0.077 Uiso 1 1 calc GR
H25B H 0.462681 0.542232 0.581513 0.077 Uiso 1 1 calc GR
H25C H 0.627505 0.537266 0.571058 0.077 Uiso 1 1 calc GR
C27 C 0.3875(3) 0.3584(2) 0.64945(17) 0.0506(9) Uani 1 1 d .
H27A H 0.382085 0.293797 0.650386 0.076 Uiso 1 1 calc GR
H27B H 0.301275 0.382325 0.631694 0.076 Uiso 1 1 calc GR
H27C H 0.399926 0.380747 0.692267 0.076 Uiso 1 1 calc GR
C26 C 0.5241(4) 0.3530(2) 0.51458(13) 0.0460(8) Uani 1 1 d .
H26A H 0.592295 0.383415 0.488054 0.069 Uiso 1 1 calc GR
H26B H 0.429948 0.365444 0.499149 0.069 Uiso 1 1 calc GR
H26C H 0.541150 0.289306 0.513141 0.069 Uiso 1 1 calc GR
C29 C 0.2927(4) 0.5404(3) 0.91096(16) 0.0698(12) Uani 1 1 d .
H29A H 0.237285 0.499237 0.885775 0.105 Uiso 1 1 calc GR
H29B H 0.252998 0.599773 0.907624 0.105 Uiso 1 1 calc GR
H29C H 0.291892 0.521579 0.954993 0.105 Uiso 1 1 calc GR
C30 C 0.5981(5) 0.6049(3) 0.93546(19) 0.0790(15) Uani 1 1 d .
H30A H 0.609336 0.572011 0.974755 0.118 Uiso 1 1 calc GR
H30B H 0.557296 0.662836 0.944449 0.118 Uiso 1 1 calc GR
H30C H 0.689232 0.612765 0.915510 0.118 Uiso 1 1 calc GR

loop_
_atom_site_aniso_label
_atom_site_aniso_U_11
_atom_site_aniso_U_22
_atom_site_aniso_U_33
_atom_site_aniso_U_23
_atom_site_aniso_U_13
_atom_site_aniso_U_12
Se2 0.02320(13) 0.02120(13) 0.02620(12) -0.00461(10) -0.00256(11) 0.00226(11)
Se1 0.02415(13) 0.03027(14) 0.01734(11) -0.00029(9) 0.00042(10) 0.00409(12)
Si1 0.0315(4) 0.0226(4) 0.0281(4) -0.0005(3) -0.0089(3) 0.0003(3)
Si2 0.0426(5) 0.0265(4) 0.0298(4) -0.0011(3) -0.0044(4) 0.0129(4)
C16 0.0196(12) 0.0208(13) 0.0238(11) 0.0012(9) 0.0012(10) -0.0036(10)
C20 0.0259(14) 0.0253(15) 0.0195(12) 0.0056(10) 0.0014(10) 0.0015(11)
C5 0.0220(13) 0.0197(13) 0.0150(11) 0.0006(10) 0.0035(9) -0.0018(10)
C9 0.0175(12) 0.0266(15) 0.0201(12) 0.0027(10) 0.0038(10) -0.0012(11)
C6 0.0234(14) 0.0228(14) 0.0223(13) -0.0010(10) 0.0033(10) -0.0027(11)
C4 0.0324(14) 0.0233(14) 0.0177(11) 0.0024(10) -0.0029(10) 0.0008(12)
C15 0.0189(12) 0.0187(12) 0.0193(11) 0.0026(9) 0.0044(9) -0.0012(10)
C11 0.0179(13) 0.0275(15) 0.0253(14) 0.0000(11) -0.0041(10) -0.0048(11)
C8 0.0217(13) 0.0264(15) 0.0233(12) 0.0000(11) 0.0031(10) 0.0039(11)
C22 0.0355(16) 0.0328(16) 0.0184(13) 0.0005(11) -0.0068(11) 0.0066(13)
C7 0.0201(13) 0.0320(16) 0.0254(13) 0.0025(12) 0.0012(10) 0.0044(12)
C1 0.0243(13) 0.0205(13) 0.0216(13) 0.0027(10) 0.0038(10) 0.0020(11)
C13 0.0213(14) 0.0329(17) 0.0359(15) 0.0028(13) 0.0017(11) 0.0087(12)
C14 0.0264(14) 0.0272(15) 0.0225(12) 0.0013(11) 0.0055(10) 0.0041(12)
C3 0.0408(16) 0.0324(16) 0.0171(12) 0.0027(11) 0.0003(11) 0.0065(12)
C17 0.0272(14) 0.0187(14) 0.0350(15) -0.0029(11) 0.0032(12) -0.0042(11)
C12 0.0187(13) 0.0350(17) 0.0349(15) 0.0050(13) -0.0062(11) 0.0017(11)
C23 0.0489(18) 0.0285(17) 0.0291(15) -0.0036(13) -0.0012(14) 0.0070(13)
C10 0.0186(13) 0.0199(14) 0.0276(13) 0.0033(11) 0.0021(10) -0.0029(11)
C24 0.0332(16) 0.0262(16) 0.0462(18) -0.0134(13) 0.0001(14) 0.0006(13)
C19 0.0323(15) 0.0314(17) 0.0280(14) 0.0091(12) -0.0034(11) 0.0051(13)
C21 0.0290(15) 0.0320(17) 0.0307(14) -0.0040(12) -0.0117(11) 0.0006(12)
C18 0.0326(16) 0.0202(15) 0.0478(18) 0.0077(13) 0.0005(13) 0.0060(12)
C2 0.0341(16) 0.0362(17) 0.0217(13) 0.0023(12) 0.0068(12) 0.0118(13)
C28 0.056(2) 0.040(2) 0.0448(18) 0.0118(16) -0.0088(16) 0.0011(17)
C25 0.054(2) 0.0279(18) 0.072(2) 0.0012(17) -0.0282(19) 0.0005(15)
C27 0.0389(18) 0.054(2) 0.059(2) 0.0051(17) 0.0056(16) 0.0137(17)
C26 0.051(2) 0.052(2) 0.0344(16) -0.0071(15) -0.0163(14) 0.0014(17)
C29 0.075(3) 0.070(3) 0.064(2) 0.019(2) 0.031(2) 0.047(2)
C30 0.129(4) 0.030(2) 0.078(3) -0.015(2) -0.057(3) 0.012(3)

loop_
_atom_type_symbol
_atom_type_description
_atom_type_scat_dispersion_real
_atom_type_scat_dispersion_imag
_atom_type_scat_source
C C 0.0033 0.0016 'International Tables Vol C Tables 4.2.6.8 and 6.1.1.4'
H H 0.0000 0.0000 'International Tables Vol C Tables 4.2.6.8 and 6.1.1.4'
Se Se -0.0929 2.2259 'International Tables Vol C Tables 4.2.6.8 and 6.1.1.4'
Si Si 0.0817 0.0704 'International Tables Vol C Tables 4.2.6.8 and 6.1.1.4'

loop_
_geom_angle_atom_site_label_1
_geom_angle_atom_site_label_2
_geom_angle_atom_site_label_3
_geom_angle
C8 Se2 C5 89.40(11)
C4 Se1 C1 89.22(11)
C25 Si1 C4 111.17(14)
C25 Si1 C27 108.84(17)
C25 Si1 C26 108.42(16)
C27 Si1 C4 108.75(13)
C27 Si1 C26 111.99(17)
C26 Si1 C4 107.69(13)
C8 Si2 C28 109.15(14)
C8 Si2 C29 108.01(16)
C28 Si2 C29 110.72(16)
C30 Si2 C8 107.88(16)
C30 Si2 C28 109.59(18)
C30 Si2 C29 111.4(2)
C17 C16 C15 122.8(2)
C15 C20 C22 123.7(2)
C19 C20 C15 117.1(2)
C19 C20 C22 117.9(2)
C6 C5 Se2 108.45(19)
C6 C5 C15 125.1(2)
C15 C5 Se2 126.43(18)
C14 C9 C1 121.9(2)
C10 C9 C1 119.0(2)
C10 C9 C14 118.6(2)
C5 C6 C7 116.5(2)
Si1 C4 Se1 121.96(14)
C3 C4 Se1 108.13(18)
C3 C4 Si1 129.84(18)
C16 C15 C20 117.7(2)
C16 C15 C5 116.3(2)
C20 C15 C5 125.9(2)
C12 C11 C10 116.8(2)
C12 C11 C21 120.3(2)
C10 C11 C21 121.9(2)
Si2 C8 Se2 121.78(15)
C7 C8 Se2 108.66(19)
C7 C8 Si2 129.6(2)
C20 C22 C21 112.8(2)
C8 C7 C6 116.9(2)
C9 C1 Se1 121.80(17)
C2 C1 Se1 108.88(19)
C2 C1 C9 129.3(2)
C12 C13 C14 121.6(3)
C9 C14 C23 123.7(2)
C13 C14 C9 117.2(3)
C13 C14 C23 117.4(3)
C4 C3 C2 117.6(2)
C16 C17 C24 120.9(2)
C16 C17 C18 117.1(2)
C18 C17 C24 120.8(3)
C13 C12 C11 120.5(2)
C14 C23 C24 113.1(2)
C11 C10 C9 122.1(3)
C17 C24 C23 113.4(2)
C18 C19 C20 122.0(2)
C11 C21 C22 112.6(2)
C19 C18 C17 119.5(3)
C1 C2 C3 116.2(2)

loop_
_geom_bond_atom_site_label_1
_geom_bond_atom_site_label_2
_geom_bond_distance
Se2 C5 1.887(3)
Se2 C8 1.874(3)
Se1 C4 1.882(2)
Se1 C1 1.882(3)
Si1 C4 1.869(3)
Si1 C25 1.854(3)
Si1 C27 1.864(3)
Si1 C26 1.867(3)
Si2 C8 1.857(3)
Si2 C28 1.862(3)
Si2 C29 1.865(4)
Si2 C30 1.852(4)
C16 C15 1.407(3)
C16 C17 1.381(4)
C20 C15 1.416(3)
C20 C22 1.509(4)
C20 C19 1.392(4)
C5 C6 1.364(3)
C5 C15 1.470(3)
C9 C1 1.476(3)
C9 C14 1.407(4)
C9 C10 1.405(4)
C6 C7 1.419(4)
C4 C3 1.362(3)
C11 C12 1.390(4)
C11 C10 1.392(3)
C11 C21 1.514(4)
C8 C7 1.364(4)
C22 C21 1.598(4)
C1 C2 1.361(3)
C13 C14 1.394(4)
C13 C12 1.384(4)
C14 C23 1.521(4)
C3 C2 1.412(4)
C17 C24 1.511(4)
C17 C18 1.396(4)
C23 C24 1.573(4)
C19 C18 1.388(4)
